data_4503900
loop_
_publ_author_name
'Lu, Zhenda'
'Wen, Lili'
'Ni, Zhaoping'
'Li, Yizhi'
'Zhu, Huizhen'
'Meng, Qingjin'

_publ_section_title
;
 Syntheses, Structures, and Photoluminescent and Magnetic Studies of
 Metal&#x2212;Organic Frameworks Assembled with 5-Sulfosalicylic Acid and
 1,4-Bis(imidazol-1-ylmethyl)-benzene
;
_journal_issue 2
_journal_name_full 'Crystal Growth &amp; Design'
_journal_page_first 268
_journal_paper_doi 10.1021/cg060287x
_journal_volume 7
_journal_year 2007
_chemical_formula_moiety 'C7 H4 O6 S, C28 H32 Mn N8 O2'
_chemical_formula_sum 'C35 H36 Mn N8 O8 S'
_chemical_formula_weight 783.72
_chemical_name_systematic
; 
 ? 
;
_space_group_IT_number 14
_symmetry_cell_setting triclinic
_symmetry_space_group_name_Hall '-P 2ybc'
_symmetry_space_group_name_H-M 'P 1 21/c 1'
_atom_sites_solution_hydrogens geom
_atom_sites_solution_primary direct
_atom_sites_solution_secondary difmap
_audit_creation_method SHELXL-97
_cell_angle_alpha 90.000(2)
_cell_angle_beta 117.259(4)
_cell_angle_gamma 90.000(2)
_cell_formula_units_Z 4
_cell_length_a 13.4986(11)
_cell_length_b 12.4995(10)
_cell_length_c 23.7889(16)
_cell_measurement_reflns_used 4261
_cell_measurement_temperature 293(2)
_cell_measurement_theta_max 23.22
_cell_measurement_theta_min 2.23
_cell_volume 3568.0(5)
_computing_cell_refinement SMART
_computing_data_collection 'SMART (Bruker, 2000)'
_computing_data_reduction 'SAINT (Bruker, 2000)'
_computing_molecular_graphics SHELXTL
_computing_publication_material SHELXTL
_computing_structure_refinement SHELXTL
_computing_structure_solution 'SHELXTL (Bruker, 2000)'
_diffrn_ambient_temperature 293(2)
_diffrn_measured_fraction_theta_full 0.997
_diffrn_measured_fraction_theta_max 0.997
_diffrn_radiation_monochromator graphite
_diffrn_radiation_source 'fine-focus sealed tube'
_diffrn_radiation_type MoK\a
_diffrn_radiation_wavelength 0.71073
_diffrn_reflns_av_R_equivalents 0.0527
_diffrn_reflns_av_sigmaI/netI 0.0738
_diffrn_reflns_limit_h_max 15
_diffrn_reflns_limit_h_min -16
_diffrn_reflns_limit_k_max 15
_diffrn_reflns_limit_k_min -15
_diffrn_reflns_limit_l_max 26
_diffrn_reflns_limit_l_min -29
_diffrn_reflns_number 19098
_diffrn_reflns_theta_full 26.00
_diffrn_reflns_theta_max 26.00
_diffrn_reflns_theta_min 1.70
_exptl_absorpt_coefficient_mu 0.493
_exptl_absorpt_correction_T_max 0.86
_exptl_absorpt_correction_T_min 0.82
_exptl_absorpt_correction_type multi-scan
_exptl_absorpt_process_details 'SADABS, Bruker(2000)'
_exptl_crystal_colour light-red
_exptl_crystal_density_diffrn 1.459
_exptl_crystal_density_method 'not measured'
_exptl_crystal_description block
_exptl_crystal_F_000 1628
_exptl_crystal_size_max 0.40
_exptl_crystal_size_mid 0.35
_exptl_crystal_size_min 0.30
_refine_diff_density_max 0.468
_refine_diff_density_min -0.373
_refine_diff_density_rms 0.059
_refine_ls_extinction_method none
_refine_ls_goodness_of_fit_ref 1.028
_refine_ls_hydrogen_treatment constr
_refine_ls_matrix_type full
_refine_ls_number_parameters 542
_refine_ls_number_reflns 7004
_refine_ls_number_restraints 0
_refine_ls_restrained_S_all 1.028
_refine_ls_R_factor_all 0.0910
_refine_ls_R_factor_gt 0.0616
_refine_ls_shift/su_max 0.000
_refine_ls_shift/su_mean 0.000
_refine_ls_structure_factor_coef Fsqd
_refine_ls_weighting_details 'calc w=1/[\s^2^(Fo^2^)+(0.0600P)^2^+0.5500P] where P=(Fo^2^+2Fc^2^)/3'
_refine_ls_weighting_scheme calc
_refine_ls_wR_factor_gt 0.1295
_refine_ls_wR_factor_ref 0.1358
_reflns_number_gt 4654
_reflns_number_total 7004
_reflns_threshold_expression >2sigma(I)
_cod_data_source_file cg060287xsi20060516_074017.cif
_cod_data_source_block 5
_cod_depositor_comments
;
The following automatic conversions were performed:

'_symmetry_cell_setting' value 'Triclinic' changed to 'triclinic'
according to /home/saulius/struct/CIF-dictionaries/cif_core.dic
dictionary named 'cif_core.dic' version 2.4.1 from 2010-06-29.

Automatic conversion script
Id: cif_fix_values 1715 2011-07-08 13:25:40Z adriana 
;
_cod_original_sg_symbol_H-M 'P 21/c '
_cod_database_code 4503900

loop_
_symmetry_equiv_pos_as_xyz
'x, y, z'
'-x, y+1/2, -z+1/2'
'-x, -y, -z'
'x, -y-1/2, z-1/2'

loop_
_atom_site_label
_atom_site_type_symbol
_atom_site_fract_x
_atom_site_fract_y
_atom_site_fract_z
_atom_site_U_iso_or_equiv
_atom_site_adp_type
_atom_site_occupancy
_atom_site_symmetry_multiplicity
_atom_site_calc_flag
_atom_site_refinement_flags
_atom_site_disorder_assembly
_atom_site_disorder_group
C1 C -0.1121(3) 0.3727(3) 0.65234(17) 0.0537(9) Uani 1 1 d . . .
H1 H -0.1116 0.4357 0.6316 0.064 Uiso 1 1 d R . .
C2 C -0.0761(4) 0.2595(3) 0.72711(18) 0.0660(12) Uani 1 1 d . . .
H2 H -0.0480 0.2265 0.7665 0.079 Uiso 1 1 d R . .
C3 C -0.1451(4) 0.2153(3) 0.67130(18) 0.0606(11) Uani 1 1 d . . .
H3 H -0.1723 0.1457 0.6659 0.073 Uiso 1 1 d R . .
C4 C 0.0147(3) 0.4391(4) 0.7622(2) 0.0663(12) Uani 1 1 d . . .
H4A H 0.0177 0.4225 0.8028 0.080 Uiso 1 1 d R . .
H4B H -0.0195 0.5090 0.7492 0.080 Uiso 1 1 d R . .
C5 C 0.1318(4) 0.4447(4) 0.7696(2) 0.0717(12) Uani 1 1 d . . .
C6 C 0.1560(3) 0.5025(4) 0.72966(19) 0.0620(11) Uani 1 1 d . . .
H6 H 0.0989 0.5384 0.6963 0.074 Uiso 1 1 d R . .
C7 C 0.2633(3) 0.5087(3) 0.73730(17) 0.0545(10) Uani 1 1 d . . .
H7 H 0.2770 0.5493 0.7088 0.065 Uiso 1 1 d R . .
C8 C 0.3486(3) 0.4582(3) 0.78447(18) 0.0573(10) Uani 1 1 d . . .
C9 C 0.3240(3) 0.4039(4) 0.8262(2) 0.0720(13) Uani 1 1 d . . .
H9 H 0.3800 0.3613 0.8572 0.086 Uiso 1 1 d R . .
C10 C 0.2151(3) 0.3974(3) 0.81903(19) 0.0617(11) Uani 1 1 d . . .
H10 H 0.2008 0.3559 0.8469 0.074 Uiso 1 1 d R . .
C11 C 0.4639(3) 0.4686(3) 0.79060(17) 0.0490(9) Uani 1 1 d . . .
H11A H 0.4593 0.4639 0.7488 0.059 Uiso 1 1 d R . .
H11B H 0.4919 0.5392 0.8071 0.059 Uiso 1 1 d R . .
C12 C 0.6047(3) 0.3972(3) 0.89459(17) 0.0549(10) Uani 1 1 d . . .
H12 H 0.6036 0.4561 0.9181 0.066 Uiso 1 1 d R . .
C13 C 0.6433(4) 0.2459(4) 0.86904(19) 0.0687(12) Uani 1 1 d . . .
H13 H 0.6746 0.1787 0.8717 0.082 Uiso 1 1 d R . .
C14 C 0.5676(4) 0.2934(4) 0.81503(19) 0.0706(12) Uani 1 1 d . . .
H14 H 0.5389 0.2649 0.7745 0.085 Uiso 1 1 d R . .
C15 C -0.1258(3) 0.0040(3) 0.54858(15) 0.0415(8) Uani 1 1 d . . .
H15A H -0.1924 -0.0327 0.5366 0.050 Uiso 1 1 calc R . .
C16 C -0.0239(3) -0.0427(3) 0.57111(17) 0.0491(9) Uani 1 1 d . . .
H16A H -0.0077 -0.1154 0.5772 0.059 Uiso 1 1 calc R . .
C17 C -0.0094(3) 0.1290(3) 0.56738(18) 0.0517(9) Uani 1 1 d . . .
H17A H 0.0219 0.1966 0.5711 0.062 Uiso 1 1 calc R . .
C18 C 0.1706(3) 0.0293(3) 0.61109(16) 0.0472(9) Uani 1 1 d . . .
H18A H 0.2010 0.0832 0.5940 0.057 Uiso 1 1 calc R A 1
H18B H 0.1911 -0.0408 0.6022 0.057 Uiso 1 1 calc R A 1
C19 C 0.2175(9) 0.0452(9) 0.6851(5) 0.051(2) Uani 0.54 1 d P B 1
C20 C 0.2428(7) -0.0446(9) 0.7194(5) 0.062(3) Uani 0.54 1 d P B 1
H20A H 0.2340 -0.1108 0.6999 0.075 Uiso 0.54 1 calc PR B 1
C21 C 0.2827(8) -0.0385(7) 0.7853(4) 0.0589(19) Uani 0.54 1 d P B 1
H21A H 0.3021 -0.1009 0.8093 0.071 Uiso 0.54 1 calc PR B 1
C22 C 0.2936(6) 0.0599(6) 0.8150(3) 0.0550(17) Uani 0.54 1 d P B 1
C23 C 0.2633(6) 0.1459(6) 0.7776(3) 0.058(2) Uani 0.54 1 d P B 1
H23A H 0.2682 0.2129 0.7958 0.069 Uiso 0.54 1 calc PR B 1
C24 C 0.2251(6) 0.1391(7) 0.7134(3) 0.0574(18) Uani 0.54 1 d P B 1
H24A H 0.2043 0.2012 0.6891 0.069 Uiso 0.54 1 calc PR B 1
C25 C 0.3271(5) 0.0692(6) 0.8852(3) 0.0584(19) Uani 0.54 1 d P B 1
H25A H 0.2830 0.1255 0.8907 0.070 Uiso 0.54 1 calc PR B 1
H25B H 0.3076 0.0028 0.8988 0.070 Uiso 0.54 1 calc PR B 1
C26 C 0.2341(9) -0.0002(9) 0.6785(6) 0.036(2) Uani 0.46 1 d P B 2
C27 C 0.3010(7) 0.0777(6) 0.7197(3) 0.0458(18) Uani 0.46 1 d P B 2
H27A H 0.3065 0.1437 0.7034 0.055 Uiso 0.46 1 calc PR B 2
C28 C 0.3602(6) 0.0613(6) 0.7845(3) 0.0462(18) Uani 0.46 1 d P B 2
H28A H 0.4030 0.1163 0.8107 0.055 Uiso 0.46 1 calc PR B 2
C29 C 0.3555(7) -0.0380(6) 0.8103(3) 0.0383(17) Uani 0.46 1 d P B 2
C30 C 0.2899(6) -0.1189(7) 0.7704(3) 0.0434(17) Uani 0.46 1 d P B 2
H30A H 0.2857 -0.1852 0.7869 0.052 Uiso 0.46 1 calc PR B 2
C31 C 0.2303(7) -0.0999(8) 0.7054(4) 0.0416(19) Uani 0.46 1 d P B 2
H31A H 0.1870 -0.1545 0.6791 0.050 Uiso 0.46 1 calc PR B 2
C32 C 0.4191(6) -0.0630(6) 0.8794(4) 0.0469(18) Uani 0.46 1 d P B 2
H32A H 0.3643 -0.0813 0.8935 0.056 Uiso 0.46 1 calc PR B 2
H32B H 0.4611 -0.1277 0.8828 0.056 Uiso 0.46 1 calc PR B 2
C33 C 0.4375(3) 0.0901(3) 0.92431(19) 0.0732(12) Uani 0.46 1 d P B 2
H33A H 0.3603 0.0916 0.9008 0.088 Uiso 0.46 1 calc PR B 2
C34 C 0.4995(4) 0.1719(4) 0.9610(2) 0.0699(12) Uani 1 1 d . . .
H34A H 0.4717 0.2361 0.9676 0.084 Uiso 1 1 calc R B 1
C35 C 0.6023(4) 0.0457(3) 0.9623(2) 0.0651(11) Uani 1 1 d . . .
H35A H 0.6653 0.0053 0.9705 0.078 Uiso 1 1 calc R B 2
C36 C 0.6706(3) 0.7693(3) 0.45083(17) 0.0448(8) Uani 1 1 d . . .
C37 C 0.6528(3) 0.7216(3) 0.39349(16) 0.0441(8) Uani 1 1 d . . .
C38 C 0.7334(3) 0.6571(3) 0.39113(16) 0.0479(9) Uani 1 1 d . . .
H38A H 0.7237 0.6303 0.3525 0.058 Uiso 1 1 calc R . .
C39 C 0.8281(3) 0.6319(3) 0.44541(16) 0.0442(8) Uani 1 1 d . . .
H39A H 0.8814 0.5871 0.4433 0.053 Uiso 1 1 calc R . .
C40 C 0.8450(3) 0.6732(2) 0.50387(15) 0.0365(7) Uani 1 1 d . . .
C41 C 0.7668(3) 0.7423(3) 0.50526(15) 0.0385(7) Uani 1 1 d . . .
H41A H 0.7786 0.7719 0.5437 0.046 Uiso 1 1 calc R . .
C42 C 0.5873(3) 0.8439(3) 0.4547(2) 0.0559(10) Uani 1 1 d . . .
C33' C 0.4970(4) 0.0127(3) 0.9260(2) 0.0696(11) Uani 0.54 1 d P B 3
H33B H 0.4702 -0.0554 0.9062 0.084 Uiso 0.54 1 d PR B 3
Mn1 Mn -0.25113(4) 0.23597(4) 0.52212(2) 0.03742(15) Uani 1 1 d . . .
N1 N -0.1678(2) 0.2861(2) 0.62385(12) 0.0426(7) Uani 1 1 d . . .
N2 N -0.0555(3) 0.3594(3) 0.71513(15) 0.0578(8) Uani 1 1 d . . .
N3 N 0.5428(2) 0.3896(3) 0.83163(14) 0.0531(8) Uani 1 1 d . . .
N4 N 0.6662(2) 0.3122(3) 0.91900(14) 0.0543(8) Uani 1 1 d . . .
N5 N -0.1167(2) 0.1120(2) 0.54611(13) 0.0449(7) Uani 1 1 d . . .
N6 N 0.0493(2) 0.0392(2) 0.58285(13) 0.0431(7) Uani 1 1 d . B .
N7 N 0.4970(4) 0.0127(3) 0.9260(2) 0.0696(11) Uani 0.46 1 d P B 2
N8 N 0.6048(3) 0.1456(3) 0.98540(15) 0.0548(8) Uani 1 1 d . . .
N7' N 0.4375(3) 0.0901(3) 0.92431(19) 0.0732(12) Uani 0.54 1 d P B 1
O1 O 0.4915(2) 0.8471(3) 0.40580(15) 0.0723(9) Uani 1 1 d . . .
O2 O 0.6150(2) 0.8985(2) 0.50300(15) 0.0687(8) Uani 1 1 d . . .
O3 O 0.5579(2) 0.7401(2) 0.34003(12) 0.0664(8) Uani 1 1 d . . .
H3A H 0.5179 0.7808 0.3475 0.080 Uiso 1 1 d R . .
O4 O 0.9359(2) 0.6639(2) 0.62523(12) 0.0685(8) Uani 1 1 d . . .
O5 O 1.0554(2) 0.6976(2) 0.57731(13) 0.0647(8) Uani 1 1 d . . .
O6 O 0.9764(2) 0.52320(19) 0.56892(12) 0.0539(6) Uani 1 1 d . . .
O7 O -0.1488(2) 0.3524(2) 0.50043(13) 0.0650(8) Uani 1 1 d . . .
H7B H -0.1354 0.3245 0.4669 0.078 Uiso 1 1 d R . .
H7C H -0.0790 0.3632 0.5374 0.078 Uiso 1 1 d R . .
O8 O -0.34824(18) 0.11351(18) 0.54484(11) 0.0438(5) Uani 1 1 d . . .
H8A H -0.4178 0.1440 0.5386 0.053 Uiso 1 1 d R . .
H8C H -0.3623 0.0530 0.5174 0.053 Uiso 1 1 d R . .
S1 S 0.96200(7) 0.63695(7) 0.57478(4) 0.0417(2) Uani 1 1 d . . .

loop_
_atom_site_aniso_label
_atom_site_aniso_U_11
_atom_site_aniso_U_22
_atom_site_aniso_U_33
_atom_site_aniso_U_23
_atom_site_aniso_U_13
_atom_site_aniso_U_12
C1 0.052(2) 0.066(2) 0.0376(19) -0.0010(17) 0.0149(17) -0.0189(19)
C2 0.075(3) 0.060(3) 0.032(2) 0.0109(17) -0.0021(19) 0.013(2)
C3 0.068(3) 0.053(2) 0.041(2) 0.0049(17) 0.007(2) -0.0041(19)
C4 0.041(2) 0.097(3) 0.056(2) -0.038(2) 0.0182(19) -0.006(2)
C5 0.061(3) 0.074(3) 0.056(3) -0.016(2) 0.005(2) 0.003(2)
C6 0.051(2) 0.071(3) 0.050(2) 0.010(2) 0.0115(19) 0.020(2)
C7 0.056(2) 0.062(2) 0.037(2) 0.0080(17) 0.0148(18) 0.0155(19)
C8 0.041(2) 0.074(3) 0.045(2) 0.0128(19) 0.0085(17) 0.0042(18)
C9 0.040(2) 0.089(3) 0.068(3) 0.034(2) 0.009(2) 0.009(2)
C10 0.054(2) 0.061(3) 0.055(2) 0.020(2) 0.0119(19) 0.0126(19)
C11 0.0407(19) 0.051(2) 0.046(2) 0.0139(16) 0.0121(16) 0.0093(16)
C12 0.046(2) 0.072(3) 0.044(2) 0.0086(19) 0.0188(18) 0.0106(19)
C13 0.072(3) 0.085(3) 0.043(2) -0.011(2) 0.021(2) 0.011(2)
C14 0.070(3) 0.082(3) 0.036(2) 0.003(2) 0.004(2) -0.004(2)
C15 0.0356(17) 0.049(2) 0.0330(17) -0.0049(14) 0.0095(14) -0.0107(15)
C16 0.041(2) 0.046(2) 0.051(2) -0.0002(17) 0.0131(17) -0.0010(16)
C17 0.041(2) 0.055(2) 0.058(2) -0.0072(18) 0.0220(18) -0.0111(17)
C18 0.0292(17) 0.072(2) 0.0409(19) 0.0085(17) 0.0164(15) 0.0033(16)
C19 0.047(5) 0.063(7) 0.040(5) -0.002(5) 0.018(4) 0.000(5)
C20 0.052(5) 0.063(7) 0.064(7) -0.027(5) 0.021(5) 0.005(5)
C21 0.061(5) 0.052(5) 0.046(5) -0.002(4) 0.010(4) -0.008(4)
C22 0.042(4) 0.056(4) 0.049(4) -0.011(3) 0.006(3) 0.001(3)
C23 0.052(4) 0.052(4) 0.055(4) -0.025(3) 0.012(4) 0.011(3)
C24 0.055(5) 0.063(5) 0.049(4) -0.006(4) 0.019(4) -0.010(4)
C25 0.037(4) 0.067(5) 0.051(4) -0.015(4) 0.003(3) -0.012(3)
C26 0.038(5) 0.043(6) 0.037(5) -0.005(5) 0.026(4) -0.003(4)
C27 0.050(5) 0.047(5) 0.035(4) -0.002(3) 0.015(4) -0.020(4)
C28 0.045(4) 0.044(4) 0.039(4) -0.007(3) 0.010(4) -0.021(3)
C29 0.025(4) 0.053(5) 0.028(4) -0.011(3) 0.004(3) -0.006(3)
C30 0.045(4) 0.046(5) 0.036(4) -0.002(3) 0.016(3) -0.003(4)
C31 0.037(4) 0.049(6) 0.025(4) -0.013(4) 0.002(3) -0.010(4)
C32 0.041(4) 0.040(4) 0.050(4) -0.009(3) 0.012(4) -0.011(3)
C33 0.060(2) 0.063(3) 0.062(2) 0.010(2) -0.0027(19) -0.023(2)
C34 0.060(3) 0.068(3) 0.051(2) 0.008(2) 0.000(2) -0.019(2)
C35 0.069(3) 0.060(2) 0.056(2) -0.010(2) 0.018(2) -0.017(2)
C36 0.0381(18) 0.050(2) 0.054(2) -0.0180(16) 0.0277(17) -0.0161(15)
C37 0.0375(18) 0.049(2) 0.0399(18) -0.0104(15) 0.0127(15) -0.0067(15)
C38 0.049(2) 0.066(2) 0.0301(17) -0.0116(16) 0.0197(16) -0.0055(18)
C39 0.049(2) 0.048(2) 0.0401(19) -0.0073(15) 0.0244(17) -0.0022(16)
C40 0.0427(18) 0.0358(17) 0.0339(16) -0.0056(13) 0.0202(15) -0.0110(14)
C41 0.0398(17) 0.0464(19) 0.0325(16) -0.0136(14) 0.0192(14) -0.0136(14)
C42 0.042(2) 0.062(2) 0.071(3) -0.027(2) 0.032(2) -0.0178(18)
C33' 0.077(3) 0.055(2) 0.065(3) -0.019(2) 0.022(2) -0.012(2)
Mn1 0.0317(3) 0.0444(3) 0.0299(3) 0.0011(2) 0.0087(2) -0.0070(2)
N1 0.0438(16) 0.0423(16) 0.0290(14) 0.0039(12) 0.0057(12) -0.0025(13)
N2 0.0438(17) 0.071(2) 0.0429(18) -0.0108(16) 0.0068(14) 0.0047(16)
N3 0.0320(15) 0.078(2) 0.0394(16) 0.0132(16) 0.0077(13) -0.0006(15)
N4 0.0438(17) 0.063(2) 0.0414(17) 0.0010(15) 0.0072(14) 0.0053(15)
N5 0.0340(15) 0.0525(18) 0.0427(16) -0.0068(13) 0.0129(13) -0.0088(13)
N6 0.0341(15) 0.0590(19) 0.0355(15) -0.0031(13) 0.0154(13) -0.0036(13)
N7 0.077(3) 0.055(2) 0.065(3) -0.019(2) 0.022(2) -0.012(2)
N8 0.066(2) 0.0533(19) 0.0450(17) -0.0180(14) 0.0251(16) -0.0026(16)
N7' 0.060(2) 0.063(3) 0.062(2) 0.010(2) -0.0027(19) -0.023(2)
O1 0.0381(15) 0.093(2) 0.081(2) -0.0295(17) 0.0230(15) -0.0003(14)
O2 0.0477(15) 0.075(2) 0.087(2) -0.0426(17) 0.0336(15) -0.0118(13)
O3 0.0471(15) 0.085(2) 0.0473(16) -0.0213(14) 0.0044(12) 0.0034(14)
O4 0.088(2) 0.086(2) 0.0342(14) 0.0030(13) 0.0303(15) 0.0213(17)
O5 0.0559(17) 0.0688(18) 0.0570(17) 0.0012(14) 0.0152(14) -0.0258(14)
O6 0.0591(16) 0.0421(14) 0.0483(14) -0.0007(11) 0.0141(12) -0.0023(12)
O7 0.0588(17) 0.081(2) 0.0574(17) -0.0105(14) 0.0285(14) -0.0331(15)
O8 0.0366(12) 0.0462(13) 0.0515(14) -0.0013(11) 0.0227(11) -0.0028(10)
S1 0.0475(5) 0.0435(5) 0.0316(4) -0.0021(3) 0.0160(4) -0.0078(4)

loop_
_atom_type_symbol
_atom_type_description
_atom_type_scat_dispersion_real
_atom_type_scat_dispersion_imag
_atom_type_scat_source
C C 0.0033 0.0016 'International Tables Vol C Tables 4.2.6.8 and 6.1.1.4'
H H 0.0000 0.0000 'International Tables Vol C Tables 4.2.6.8 and 6.1.1.4'
Mn Mn 0.3368 0.7283 'International Tables Vol C Tables 4.2.6.8 and 6.1.1.4'
N N 0.0061 0.0033 'International Tables Vol C Tables 4.2.6.8 and 6.1.1.4'
O O 0.0106 0.0060 'International Tables Vol C Tables 4.2.6.8 and 6.1.1.4'
S S 0.1246 0.1234 'International Tables Vol C Tables 4.2.6.8 and 6.1.1.4'

loop_
_geom_angle_atom_site_label_1
_geom_angle_atom_site_label_2
_geom_angle_atom_site_label_3
_geom_angle
_geom_angle_site_symmetry_1
_geom_angle_site_symmetry_3
N1 C1 N2 111.8(3) . .
N1 C1 H1 124.3 . .
N2 C1 H1 123.9 . .
N2 C2 C3 106.9(3) . .
N2 C2 H2 126.8 . .
C3 C2 H2 126.2 . .
C2 C3 N1 110.2(4) . .
C2 C3 H3 125.0 . .
N1 C3 H3 124.8 . .
N2 C4 C5 113.3(3) . .
N2 C4 H4A 109.3 . .
C5 C4 H4A 109.2 . .
N2 C4 H4B 108.6 . .
C5 C4 H4B 108.4 . .
H4A C4 H4B 107.8 . .
C10 C5 C6 118.6(4) . .
C10 C5 C4 119.8(5) . .
C6 C5 C4 121.4(4) . .
C5 C6 C7 121.1(4) . .
C5 C6 H6 119.1 . .
C7 C6 H6 119.7 . .
C8 C7 C6 122.1(4) . .
C8 C7 H7 119.1 . .
C6 C7 H7 118.8 . .
C7 C8 C9 116.2(4) . .
C7 C8 C11 119.6(4) . .
C9 C8 C11 124.1(3) . .
C8 C9 C10 122.1(4) . .
C8 C9 H9 118.3 . .
C10 C9 H9 118.9 . .
C5 C10 C9 119.7(4) . .
C5 C10 H10 120.5 . .
C9 C10 H10 119.7 . .
N3 C11 C8 114.5(3) . .
N3 C11 H11A 109.3 . .
C8 C11 H11A 108.6 . .
N3 C11 H11B 108.4 . .
C8 C11 H11B 108.2 . .
H11A C11 H11B 107.6 . .
N4 C12 N3 112.4(4) . .
N4 C12 H12 123.9 . .
N3 C12 H12 123.7 . .
C14 C13 N4 109.3(4) . .
C14 C13 H13 125.6 . .
N4 C13 H13 125.1 . .
N3 C14 C13 106.9(4) . .
N3 C14 H14 127.0 . .
C13 C14 H14 126.1 . .
C16 C15 N5 110.4(3) . .
C16 C15 H15A 124.8 . .
N5 C15 H15A 124.8 . .
C15 C16 N6 105.5(3) . .
C15 C16 H16A 127.3 . .
N6 C16 H16A 127.3 . .
N5 C17 N6 112.5(3) . .
N5 C17 H17A 123.8 . .
N6 C17 H17A 123.8 . .
N6 C18 C26 119.4(4) . .
N6 C18 C19 107.0(4) . .
C26 C18 C19 24.4(4) . .
N6 C18 H18A 110.3 . .
C26 C18 H18A 118.8 . .
C19 C18 H18A 110.3 . .
N6 C18 H18B 110.3 . .
C26 C18 H18B 86.0 . .
C19 C18 H18B 110.3 . .
H18A C18 H18B 108.6 . .
C24 C19 C20 119.5(10) . .
C24 C19 C18 124.7(8) . .
C20 C19 C18 115.6(8) . .
C19 C20 C21 119.7(9) . .
C19 C20 H20A 120.2 . .
C21 C20 H20A 120.2 . .
C22 C21 C20 120.7(8) . .
C22 C21 H21A 119.7 . .
C20 C21 H21A 119.7 . .
C23 C22 C21 116.4(7) . .
C23 C22 C25 121.1(7) . .
C21 C22 C25 122.2(7) . .
C22 C23 C24 122.4(7) . .
C22 C23 H23A 118.8 . .
C24 C23 H23A 118.8 . .
C19 C24 C23 121.2(8) . .
C19 C24 H24A 119.4 . .
C23 C24 H24A 119.4 . .
C22 C25 H25A 108.2 . .
C22 C25 H25B 108.2 . .
H25A C25 H25B 107.4 . .
C27 C26 C31 116.5(10) . .
C27 C26 C18 117.4(9) . .
C31 C26 C18 126.1(8) . .
C26 C27 C28 122.7(8) . .
C26 C27 H27A 118.6 . .
C28 C27 H27A 118.6 . .
C27 C28 C29 119.9(7) . .
C27 C28 H28A 120.0 . .
C29 C28 H28A 120.0 . .
C30 C29 C28 119.2(7) . .
C30 C29 C32 117.5(7) . .
C28 C29 C32 123.3(7) . .
C29 C30 C31 119.6(8) . .
C29 C30 H30A 120.2 . .
C31 C30 H30A 120.2 . .
C30 C31 C26 122.0(9) . .
C30 C31 H31A 119.0 . .
C26 C31 H31A 119.0 . .
C29 C32 H32A 106.6 . .
C29 C32 H32B 106.6 . .
H32A C32 H32B 106.5 . .
C29 C32 H33B 143.4 . .
H32A C32 H33B 107.8 . .
H32B C32 H33B 75.1 . .
C34 C33 H33A 124.3 . .
N8 C34 C33 108.8(5) . .
N8 C34 H34A 125.6 . .
C33 C34 H34A 125.6 . .
C33' C35 N8 111.4(4) . .
C33' C35 H35A 124.3 . .
N8 C35 H35A 124.3 . .
C41 C36 C37 118.2(3) . .
C41 C36 C42 120.1(3) . .
C37 C36 C42 121.6(3) . .
O3 C37 C38 119.3(3) . .
O3 C37 C36 120.6(3) . .
C38 C37 C36 120.1(3) . .
C39 C38 C37 120.6(3) . .
C39 C38 H38A 119.7 . .
C37 C38 H38A 119.7 . .
C38 C39 C40 120.4(3) . .
C38 C39 H39A 119.8 . .
C40 C39 H39A 119.8 . .
C41 C40 C39 118.5(3) . .
C41 C40 S1 120.0(2) . .
C39 C40 S1 121.5(3) . .
C40 C41 C36 121.9(3) . .
C40 C41 H41A 119.0 . .
C36 C41 H41A 119.0 . .
O2 C42 O1 125.1(4) . .
O2 C42 C36 118.9(4) . .
O1 C42 C36 116.0(3) . .
C35 C33' H33B 129.5 . .
O7 Mn1 O8 177.50(10) . .
O7 Mn1 N1 90.56(10) . .
O8 Mn1 N1 89.45(9) . .
O7 Mn1 N5 89.72(11) . .
O8 Mn1 N5 87.78(9) . .
N1 Mn1 N5 88.35(10) . .
O7 Mn1 N4 88.44(11) . 4_465
O8 Mn1 N4 91.56(10) . 4_465
N1 Mn1 N4 178.98(11) . 4_465
N5 Mn1 N4 91.83(11) . 4_465
O7 Mn1 N8 89.87(11) . 4_465
O8 Mn1 N8 92.61(10) . 4_465
N1 Mn1 N8 98.65(11) . 4_465
N5 Mn1 N8 172.99(11) . 4_465
N4 Mn1 N8 81.16(12) 4_465 4_465
C1 N1 C3 104.5(3) . .
C1 N1 Mn1 132.3(2) . .
C3 N1 Mn1 121.8(2) . .
C2 N2 C1 106.6(3) . .
C2 N2 C4 126.4(4) . .
C1 N2 C4 127.0(4) . .
C12 N3 C14 106.1(3) . .
C12 N3 C11 126.2(4) . .
C14 N3 C11 127.6(3) . .
C12 N4 C13 105.2(3) . .
C12 N4 Mn1 126.5(3) . 4_666
C13 N4 Mn1 125.9(3) . 4_666
C17 N5 C15 104.5(3) . .
C17 N5 Mn1 127.2(3) . .
C15 N5 Mn1 128.0(2) . .
C17 N6 C16 107.2(3) . .
C17 N6 C18 126.9(3) . .
C16 N6 C18 125.8(3) . .
C34 N8 C35 103.3(4) . .
C34 N8 Mn1 124.8(3) . 4_666
C35 N8 Mn1 127.7(3) . 4_666
C37 O3 H3A 109.7 . .
Mn1 O7 H7B 109.2 . .
Mn1 O7 H7C 109.4 . .
H7B O7 H7C 109.5 . .
Mn1 O8 H8A 109.3 . .
Mn1 O8 H8C 109.3 . .
H8A O8 H8C 109.5 . .
O4 S1 O5 112.61(18) . .
O4 S1 O6 113.88(17) . .
O5 S1 O6 111.36(17) . .
O4 S1 C40 106.53(16) . .
O5 S1 C40 106.64(16) . .
O6 S1 C40 105.14(15) . .

loop_
_geom_bond_atom_site_label_1
_geom_bond_atom_site_label_2
_geom_bond_distance
_geom_bond_site_symmetry_2
C1 N1 1.315(4) .
C1 N2 1.341(5) .
C1 H1 0.9304 .
C2 N2 1.338(5) .
C2 C3 1.342(5) .
C2 H2 0.9303 .
C3 N1 1.355(4) .
C3 H3 0.9298 .
C4 N2 1.474(5) .
C4 C5 1.509(6) .
C4 H4A 0.9707 .
C4 H4B 0.9702 .
C5 C10 1.336(6) .
C5 C6 1.348(6) .
C6 C7 1.378(6) .
C6 H6 0.9297 .
C7 C8 1.341(5) .
C7 H7 0.9310 .
C8 C9 1.363(6) .
C8 C11 1.501(5) .
C9 C10 1.402(6) .
C9 H9 0.9424 .
C10 H10 0.9290 .
C11 N3 1.453(4) .
C11 H11A 0.9697 .
C11 H11B 0.9693 .
C12 N4 1.309(5) .
C12 N3 1.343(5) .
C12 H12 0.9295 .
C13 C14 1.358(6) .
C13 N4 1.363(5) .
C13 H13 0.9295 .
C14 N3 1.355(6) .
C14 H14 0.9295 .
C15 C16 1.358(5) .
C15 N5 1.359(4) .
C15 H15A 0.9300 .
C16 N6 1.360(4) .
C16 H16A 0.9300 .
C17 N5 1.315(4) .
C17 N6 1.325(5) .
C17 H17A 0.9300 .
C18 N6 1.463(4) .
C18 C26 1.477(13) .
C18 C19 1.587(11) .
C18 H18A 0.9700 .
C18 H18B 0.9700 .
C19 C24 1.333(13) .
C19 C20 1.338(16) .
C20 C21 1.406(13) .
C20 H20A 0.9300 .
C21 C22 1.393(11) .
C21 H21A 0.9300 .
C22 C23 1.334(11) .
C22 C25 1.521(10) .
C23 C24 1.375(10) .
C23 H23A 0.9300 .
C24 H24A 0.9300 .
C25 H25A 0.9700 .
C25 H25B 0.9700 .
C26 C27 1.384(13) .
C26 C31 1.412(16) .
C27 C28 1.388(10) .
C27 H27A 0.9300 .
C28 C29 1.398(11) .
C28 H28A 0.9300 .
C29 C30 1.392(11) .
C29 C32 1.498(11) .
C30 C31 1.399(12) .
C30 H30A 0.9300 .
C31 H31A 0.9300 .
C32 H32A 0.9700 .
C32 H32B 0.9700 .
C32 H33B 0.6993 .
C33 C34 1.355(6) .
C33 H33A 0.9300 .
C34 N8 1.308(5) .
C34 H34A 0.9300 .
C35 C33' 1.346(6) .
C35 N8 1.358(5) .
C35 H35A 0.9300 .
C36 C41 1.392(5) .
C36 C37 1.405(5) .
C36 C42 1.496(5) .
C37 O3 1.349(4) .
C37 C38 1.375(5) .
C38 C39 1.375(5) .
C38 H38A 0.9300 .
C39 C40 1.401(4) .
C39 H39A 0.9300 .
C40 C41 1.376(4) .
C40 S1 1.762(3) .
C41 H41A 0.9300 .
C42 O2 1.239(4) .
C42 O1 1.284(5) .
C33' H33B 0.9600 .
Mn1 O7 2.223(2) .
Mn1 O8 2.236(2) .
Mn1 N1 2.241(3) .
Mn1 N5 2.252(3) .
Mn1 N4 2.262(3) 4_465
Mn1 N8 2.277(3) 4_465
N4 Mn1 2.262(3) 4_666
N8 Mn1 2.277(3) 4_666
O3 H3A 0.8194 .
O4 S1 1.437(3) .
O5 S1 1.449(3) .
O6 S1 1.450(3) .
O7 H7B 0.9601 .
O7 H7C 0.9600 .
O8 H8A 0.9601 .
O8 H8C 0.9601 .

loop_
_geom_hbond_atom_site_label_D
_geom_hbond_atom_site_label_H
_geom_hbond_atom_site_label_A
_geom_hbond_distance_DH
_geom_hbond_distance_HA
_geom_hbond_distance_DA
_geom_hbond_angle_DHA
_geom_hbond_site_symmetry_A
O3 H3A O1 0.82 1.79 2.515(4) 147.5 .
O7 H7B O5 0.96 1.84 2.745(4) 155.8 3_666
O7 H7C O6 0.96 2.15 2.748(4) 119.3 1_455
O8 H8A O1 0.96 1.99 2.728(3) 132.2 3_566
O8 H8A O2 0.96 2.44 3.246(3) 141.8 3_566
O8 H8C O2 0.96 1.96 2.829(4) 149.5 1_445
